data_2226361
loop_
_publ_author_name
'Gowda, B. Thimme'
'Tokar\<c\'ik, Miroslav'
'Shakuntala, K.'
'Ko\<z\'i\<sek, Jozef'
'Fuess, Hartmut'

_publ_section_title
;
 <i>N</i>-(4-Methoxyphenyl)maleamic acid
;
_journal_coeditor_code BQ2215
_journal_issue 7
_journal_name_full 'Acta Crystallographica Section E'
_journal_page_first o1529
_journal_page_last o1530
_journal_paper_doi 10.1107/S1600536810019999
_journal_volume 66
_journal_year 2010
_chemical_formula_iupac 'C11 H11 N O4'
_chemical_formula_moiety 'C11 H11 N O4'
_chemical_formula_sum 'C11 H11 N O4'
_chemical_formula_weight 221.21
_chemical_name_systematic
;
<i>N</i>-(4-Methoxyphenyl)maleamic acid
;
_space_group_IT_number 2
_symmetry_cell_setting triclinic
_symmetry_space_group_name_Hall '-P 1'
_symmetry_space_group_name_H-M 'P -1'
_atom_sites_solution_hydrogens geom
_atom_sites_solution_primary direct
_atom_sites_solution_secondary difmap
_audit_creation_method 'WinGX routine CIF_UPDATE'
_cell_angle_alpha 89.103(3)
_cell_angle_beta 88.358(2)
_cell_angle_gamma 78.396(2)
_cell_formula_units_Z 4
_cell_length_a 7.34030(17)
_cell_length_b 11.8258(4)
_cell_length_c 12.1207(4)
_cell_measurement_reflns_used 8581
_cell_measurement_temperature 295(2)
_cell_measurement_theta_max 29.5143
_cell_measurement_theta_min 1.7539
_cell_volume 1030.16(5)
_computing_cell_refinement
;
CrysAlis Pro (Oxford Diffraction, 2009)
;
_computing_data_collection
;
CrysAlis Pro (Oxford Diffraction, 2009)
;
_computing_data_reduction
;
CrysAlis Pro (Oxford Diffraction, 2009)
;
_computing_molecular_graphics
;
ORTEP-3 (Farrugia, 1997) and DIAMOND (Brandenburg, 2002)
;
_computing_publication_material
;
SHELXL97 (Sheldrick, 2008), PLATON (Spek, 2009) and WinGX
(Farrugia, 1999)
;
_computing_structure_refinement 'SHELXL97 (Sheldrick, 2008)'
_computing_structure_solution 'SHELXS97 (Sheldrick, 2008)'
_diffrn_ambient_temperature 295(2)
_diffrn_detector_area_resol_mean 10.434
_diffrn_measured_fraction_theta_full 0.999
_diffrn_measured_fraction_theta_max 0.999
_diffrn_measurement_device_type 'Oxford Diffraction Gemini R CCD'
_diffrn_measurement_method '\w scans'
_diffrn_radiation_monochromator graphite
_diffrn_radiation_type MoK\a
_diffrn_radiation_wavelength 0.71073
_diffrn_reflns_av_R_equivalents 0.0204
_diffrn_reflns_limit_h_max 8
_diffrn_reflns_limit_h_min -8
_diffrn_reflns_limit_k_max 14
_diffrn_reflns_limit_k_min -14
_diffrn_reflns_limit_l_max 14
_diffrn_reflns_limit_l_min -14
_diffrn_reflns_number 15439
_diffrn_reflns_theta_full 25.2
_diffrn_reflns_theta_max 25.2
_diffrn_reflns_theta_min 2.42
_diffrn_standards_number 0
_exptl_absorpt_coefficient_mu 0.110
_exptl_absorpt_correction_T_max 0.980
_exptl_absorpt_correction_T_min 0.962
_exptl_absorpt_correction_type analytical
_exptl_absorpt_process_details
;
(CrysAlis Pro; Oxford Diffraction, 2009)
;
_exptl_crystal_colour yellow--green
_exptl_crystal_density_diffrn 1.426
_exptl_crystal_density_method 'not measured'
_exptl_crystal_description prism
_exptl_crystal_F_000 464
_exptl_crystal_size_max 0.54
_exptl_crystal_size_mid 0.25
_exptl_crystal_size_min 0.22
_refine_diff_density_max 0.141
_refine_diff_density_min -0.196
_refine_ls_extinction_method none
_refine_ls_goodness_of_fit_ref 1.019
_refine_ls_hydrogen_treatment constr
_refine_ls_matrix_type full
_refine_ls_number_parameters 291
_refine_ls_number_reflns 3711
_refine_ls_number_restraints 0
_refine_ls_restrained_S_all 1.019
_refine_ls_R_factor_all 0.0454
_refine_ls_R_factor_gt 0.035
_refine_ls_shift/su_max 0.000
_refine_ls_shift/su_mean 0.000
_refine_ls_structure_factor_coef Fsqd
_refine_ls_weighting_details 'calc w=1/[\s^2^(Fo^2^)+(0.0619P)^2^+0.0566P] where P=(Fo^2^+2Fc^2^)/3'
_refine_ls_weighting_scheme calc
_refine_ls_wR_factor_gt 0.0935
_refine_ls_wR_factor_ref 0.0974
_reflns_number_gt 2923
_reflns_number_total 3711
_reflns_threshold_expression I>2sigma(I)
_cod_data_source_file bq2215.cif
_cod_data_source_block I
_cod_original_cell_volume 1030.15(5)
_cod_database_code 2226361
_cod_database_fobs_code 2226361

loop_
_symmetry_equiv_pos_as_xyz
'x, y, z'
'-x, -y, -z'

loop_
_atom_site_type_symbol
_atom_site_label
_atom_site_fract_x
_atom_site_fract_y
_atom_site_fract_z
_atom_site_U_iso_or_equiv
_atom_site_adp_type
_atom_site_calc_flag
_atom_site_refinement_flags
_atom_site_occupancy
_atom_site_disorder_assembly
_atom_site_disorder_group
C C1 0.25076(17) 0.51156(11) 0.57066(10) 0.0407(3) Uani d . 1 . .
C C2 0.23780(18) 0.54345(11) 0.68793(11) 0.0431(3) Uani d . 1 . .
H H2 0.1732 0.6177 0.7035 0.052 Uiso calc R 1 . .
C C3 0.30661(18) 0.47979(12) 0.77505(11) 0.0466(3) Uani d . 1 . .
H H3 0.2826 0.5179 0.8421 0.056 Uiso calc R 1 . .
C C4 0.41425(18) 0.35955(12) 0.78463(11) 0.0459(3) Uani d . 1 . .
C C5 0.15402(16) 0.58696(10) 0.38503(10) 0.0386(3) Uani d . 1 . .
C C6 0.05175(18) 0.68231(11) 0.33150(11) 0.0439(3) Uani d . 1 . .
H H6 -0.0084 0.7452 0.3727 0.053 Uiso calc R 1 . .
C C7 0.03742(18) 0.68568(11) 0.21824(11) 0.0457(3) Uani d . 1 . .
H H7 -0.0314 0.7506 0.1838 0.055 Uiso calc R 1 . .
C C8 0.12554(18) 0.59239(11) 0.15582(10) 0.0444(3) Uani d . 1 . .
C C9 0.2264(2) 0.49671(12) 0.20906(11) 0.0518(4) Uani d . 1 . .
H H9 0.286 0.4337 0.1677 0.062 Uiso calc R 1 . .
C C10 0.24030(19) 0.49303(12) 0.32182(11) 0.0487(3) Uani d . 1 . .
H H10 0.3076 0.4275 0.3561 0.058 Uiso calc R 1 . .
C C11 0.0013(2) 0.67727(14) -0.01187(12) 0.0599(4) Uani d . 1 . .
H H11A 0.0047 0.6609 -0.0893 0.09 Uiso calc R 1 . .
H H11B 0.0408 0.7488 -0.001 0.09 Uiso calc R 1 . .
H H11C -0.1233 0.6832 0.0171 0.09 Uiso calc R 1 . .
N N1 0.16464(14) 0.59247(9) 0.50150(8) 0.0406(3) Uani d . 1 . .
H H1N 0.1085 0.656 0.5312 0.049 Uiso calc R 1 . .
O O1 0.33527(15) 0.41551(8) 0.53737(8) 0.0625(3) Uani d . 1 . .
O O2 0.45825(14) 0.29623(8) 0.69728(8) 0.0593(3) Uani d . 1 . .
H H2A 0.4196 0.3394 0.6353 0.089 Uiso calc R 1 . .
O O3 0.45985(15) 0.32053(9) 0.87533(8) 0.0644(3) Uani d . 1 . .
O O4 0.12243(14) 0.58681(9) 0.04387(8) 0.0602(3) Uani d . 1 . .
C C21 0.22420(17) 0.98092(11) 0.13550(10) 0.0415(3) Uani d . 1 . .
C C22 0.21905(18) 0.94474(11) 0.25224(10) 0.0436(3) Uani d . 1 . .
H H22 0.2751 0.8685 0.2671 0.052 Uiso calc R 1 . .
C C23 0.14486(18) 1.00662(12) 0.33956(11) 0.0464(3) Uani d . 1 . .
H H23 0.1513 0.9648 0.4055 0.056 Uiso calc R 1 . .
C C24 0.05379(18) 1.13023(12) 0.35040(11) 0.0452(3) Uani d . 1 . .
C C25 0.33278(16) 0.91072(11) -0.05093(10) 0.0390(3) Uani d . 1 . .
C C26 0.40524(19) 0.81103(11) -0.10879(11) 0.0501(3) Uani d . 1 . .
H H26 0.4333 0.7409 -0.071 0.06 Uiso calc R 1 . .
C C27 0.4366(2) 0.81386(12) -0.22171(11) 0.0512(3) Uani d . 1 . .
H H27 0.4853 0.7461 -0.2593 0.061 Uiso calc R 1 . .
C C28 0.39523(18) 0.91759(11) -0.27842(10) 0.0448(3) Uani d . 1 . .
C C29 0.3238(2) 1.01727(12) -0.22083(11) 0.0528(4) Uani d . 1 . .
H H29 0.2962 1.0874 -0.2587 0.063 Uiso calc R 1 . .
C C30 0.2928(2) 1.01469(12) -0.10878(11) 0.0503(3) Uani d . 1 . .
H H30 0.2448 1.0828 -0.0714 0.06 Uiso calc R 1 . .
C C31 0.4932(2) 0.83253(14) -0.45312(12) 0.0605(4) Uani d . 1 . .
H H31A 0.5083 0.855 -0.5287 0.091 Uiso calc R 1 . .
H H31B 0.4089 0.7801 -0.4484 0.091 Uiso calc R 1 . .
H H31C 0.6116 0.7952 -0.4253 0.091 Uiso calc R 1 . .
N N2 0.30677(14) 0.90022(9) 0.06518(8) 0.0425(3) Uani d . 1 . .
H H2N 0.3498 0.8334 0.0934 0.051 Uiso calc R 1 . .
O O5 0.15438(16) 1.08043(9) 0.10395(8) 0.0675(3) Uani d . 1 . .
O O6 0.03939(18) 1.19821(9) 0.26512(9) 0.0740(4) Uani d . 1 . .
H H6A 0.0815 1.156 0.203 0.111 Uiso calc R 1 . .
O O7 -0.00459(15) 1.16789(9) 0.44012(8) 0.0625(3) Uani d . 1 . .
O O8 0.42056(16) 0.93176(9) -0.38950(8) 0.0622(3) Uani d . 1 . .

loop_
_atom_site_aniso_label
_atom_site_aniso_U_11
_atom_site_aniso_U_22
_atom_site_aniso_U_33
_atom_site_aniso_U_12
_atom_site_aniso_U_13
_atom_site_aniso_U_23
C1 0.0464(7) 0.0308(7) 0.0407(7) 0.0016(5) 0.0001(5) 0.0018(5)
C2 0.0502(7) 0.0308(7) 0.0424(7) 0.0056(5) 0.0015(5) 0.0002(6)
C3 0.0562(8) 0.0393(7) 0.0378(7) 0.0058(6) -0.0007(6) -0.0002(6)
C4 0.0510(7) 0.0391(7) 0.0426(8) 0.0026(6) -0.0006(6) 0.0064(6)
C5 0.0423(7) 0.0328(7) 0.0381(7) -0.0017(5) 0.0005(5) 0.0024(5)
C6 0.0551(8) 0.0307(7) 0.0415(7) 0.0020(6) -0.0001(6) -0.0008(6)
C7 0.0561(8) 0.0318(7) 0.0438(8) 0.0038(6) -0.0042(6) 0.0047(6)
C8 0.0518(8) 0.0410(8) 0.0372(7) -0.0015(6) -0.0012(6) 0.0007(6)
C9 0.0604(8) 0.0417(8) 0.0436(8) 0.0128(6) -0.0003(6) -0.0046(6)
C10 0.0566(8) 0.0375(7) 0.0438(8) 0.0101(6) -0.0027(6) 0.0028(6)
C11 0.0771(10) 0.0557(9) 0.0396(8) 0.0045(7) -0.0068(7) 0.0071(7)
N1 0.0487(6) 0.0303(5) 0.0375(6) 0.0045(4) 0.0011(4) 0.0013(5)
O1 0.0925(8) 0.0384(6) 0.0427(6) 0.0204(5) -0.0047(5) -0.0015(4)
O2 0.0821(7) 0.0365(5) 0.0472(6) 0.0170(5) -0.0037(5) 0.0029(5)
O3 0.0822(7) 0.0526(6) 0.0468(6) 0.0141(5) -0.0062(5) 0.0118(5)
O4 0.0797(7) 0.0535(6) 0.0361(5) 0.0137(5) -0.0050(5) -0.0008(5)
C21 0.0456(7) 0.0337(7) 0.0403(7) 0.0037(5) 0.0009(5) -0.0005(6)
C22 0.0523(7) 0.0307(7) 0.0420(7) 0.0050(5) 0.0017(6) 0.0036(6)
C23 0.0565(8) 0.0392(7) 0.0381(7) 0.0026(6) 0.0034(6) 0.0050(6)
C24 0.0504(7) 0.0392(7) 0.0413(8) 0.0020(6) 0.0032(6) -0.0032(6)
C25 0.0416(7) 0.0351(7) 0.0369(7) 0.0002(5) -0.0007(5) -0.0011(5)
C26 0.0687(9) 0.0329(7) 0.0424(8) 0.0043(6) 0.0006(6) 0.0018(6)
C27 0.0699(9) 0.0348(7) 0.0429(8) 0.0036(6) 0.0022(6) -0.0081(6)
C28 0.0552(8) 0.0406(8) 0.0367(7) -0.0048(6) -0.0002(6) -0.0021(6)
C29 0.0748(9) 0.0344(7) 0.0436(8) 0.0015(6) 0.0044(7) 0.0038(6)
C30 0.0675(9) 0.0332(7) 0.0443(8) 0.0030(6) 0.0069(6) -0.0036(6)
C31 0.0817(10) 0.0549(9) 0.0413(8) -0.0047(8) 0.0054(7) -0.0117(7)
N2 0.0533(6) 0.0313(6) 0.0375(6) 0.0041(5) 0.0010(5) 0.0014(5)
O5 0.1026(8) 0.0409(6) 0.0420(6) 0.0240(5) 0.0096(5) 0.0054(5)
O6 0.1190(9) 0.0380(6) 0.0475(6) 0.0228(6) 0.0169(6) 0.0035(5)
O7 0.0846(7) 0.0484(6) 0.0447(6) 0.0092(5) 0.0093(5) -0.0084(5)
O8 0.0996(8) 0.0456(6) 0.0354(5) -0.0009(5) 0.0053(5) -0.0028(4)

loop_
_atom_type_symbol
_atom_type_description
_atom_type_scat_dispersion_real
_atom_type_scat_dispersion_imag
_atom_type_scat_source
C C 0.0033 0.0016 'International Tables Vol C Tables 4.2.6.8 and 6.1.1.4'
H H 0 0 'International Tables Vol C Tables 4.2.6.8 and 6.1.1.4'
N N 0.0061 0.0033 'International Tables Vol C Tables 4.2.6.8 and 6.1.1.4'
O O 0.0106 0.006 'International Tables Vol C Tables 4.2.6.8 and 6.1.1.4'

loop_
_geom_angle_atom_site_label_1
_geom_angle_atom_site_label_2
_geom_angle_atom_site_label_3
_geom_angle_site_symmetry_1
_geom_angle_site_symmetry_3
_geom_angle
_geom_angle_publ_flag
O1 C1 N1 . . 121.77(12) ?
O1 C1 C2 . . 122.78(12) ?
N1 C1 C2 . . 115.45(11) ?
C3 C2 C1 . . 128.61(12) ?
C3 C2 H2 . . 115.7 ?
C1 C2 H2 . . 115.7 ?
C2 C3 C4 . . 131.96(13) ?
C2 C3 H3 . . 114 ?
C4 C3 H3 . . 114 ?
O3 C4 O2 . . 120.22(12) ?
O3 C4 C3 . . 119.17(13) ?
O2 C4 C3 . . 120.61(11) ?
C6 C5 C10 . . 118.38(12) ?
C6 C5 N1 . . 117.26(11) ?
C10 C5 N1 . . 124.36(11) ?
C7 C6 C5 . . 121.26(12) ?
C7 C6 H6 . . 119.4 ?
C5 C6 H6 . . 119.4 ?
C6 C7 C8 . . 120.00(12) ?
C6 C7 H7 . . 120 ?
C8 C7 H7 . . 120 ?
O4 C8 C9 . . 116.12(12) ?
O4 C8 C7 . . 124.99(12) ?
C9 C8 C7 . . 118.89(12) ?
C10 C9 C8 . . 121.19(13) ?
C10 C9 H9 . . 119.4 ?
C8 C9 H9 . . 119.4 ?
C9 C10 C5 . . 120.27(12) ?
C9 C10 H10 . . 119.9 ?
C5 C10 H10 . . 119.9 ?
O4 C11 H11A . . 109.5 ?
O4 C11 H11B . . 109.5 ?
H11A C11 H11B . . 109.5 ?
O4 C11 H11C . . 109.5 ?
H11A C11 H11C . . 109.5 ?
H11B C11 H11C . . 109.5 ?
C1 N1 C5 . . 128.19(11) ?
C1 N1 H1N . . 115.9 ?
C5 N1 H1N . . 115.9 ?
C4 O2 H2A . . 109.5 ?
C8 O4 C11 . . 117.28(11) ?
O5 C21 N2 . . 121.73(11) ?
O5 C21 C22 . . 122.37(12) ?
N2 C21 C22 . . 115.89(11) ?
C23 C22 C21 . . 128.78(12) ?
C23 C22 H22 . . 115.6 ?
C21 C22 H22 . . 115.6 ?
C22 C23 C24 . . 131.60(13) ?
C22 C23 H23 . . 114.2 ?
C24 C23 H23 . . 114.2 ?
O7 C24 O6 . . 119.93(12) ?
O7 C24 C23 . . 119.81(13) ?
O6 C24 C23 . . 120.25(12) ?
C26 C25 C30 . . 118.52(12) ?
C26 C25 N2 . . 117.52(11) ?
C30 C25 N2 . . 123.95(11) ?
C27 C26 C25 . . 121.19(12) ?
C27 C26 H26 . . 119.4 ?
C25 C26 H26 . . 119.4 ?
C28 C27 C26 . . 119.77(12) ?
C28 C27 H27 . . 120.1 ?
C26 C27 H27 . . 120.1 ?
O8 C28 C27 . . 125.33(12) ?
O8 C28 C29 . . 115.50(12) ?
C27 C28 C29 . . 119.17(12) ?
C30 C29 C28 . . 121.17(13) ?
C30 C29 H29 . . 119.4 ?
C28 C29 H29 . . 119.4 ?
C29 C30 C25 . . 120.18(12) ?
C29 C30 H30 . . 119.9 ?
C25 C30 H30 . . 119.9 ?
O8 C31 H31A . . 109.5 ?
O8 C31 H31B . . 109.5 ?
H31A C31 H31B . . 109.5 ?
O8 C31 H31C . . 109.5 ?
H31A C31 H31C . . 109.5 ?
H31B C31 H31C . . 109.5 ?
C21 N2 C25 . . 128.07(11) ?
C21 N2 H2N . . 116 ?
C25 N2 H2N . . 116 ?
C24 O6 H6A . . 109.5 ?
C28 O8 C31 . . 118.13(11) ?

loop_
_geom_bond_atom_site_label_1
_geom_bond_atom_site_label_2
_geom_bond_site_symmetry_2
_geom_bond_distance
_geom_bond_publ_flag
C1 O1 . 1.2468(15) ?
C1 N1 . 1.3341(16) ?
C1 C2 . 1.4719(18) ?
C2 C3 . 1.3377(18) ?
C2 H2 . 0.93 ?
C3 C4 . 1.4858(18) ?
C3 H3 . 0.93 ?
C4 O3 . 1.2151(16) ?
C4 O2 . 1.3015(16) ?
C5 C6 . 1.3858(17) ?
C5 C10 . 1.3921(18) ?
C5 N1 . 1.4193(16) ?
C6 C7 . 1.3792(18) ?
C6 H6 . 0.93 ?
C7 C8 . 1.3853(19) ?
C7 H7 . 0.93 ?
C8 O4 . 1.3606(16) ?
C8 C9 . 1.3829(19) ?
C9 C10 . 1.3728(19) ?
C9 H9 . 0.93 ?
C10 H10 . 0.93 ?
C11 O4 . 1.4213(17) ?
C11 H11A . 0.96 ?
C11 H11B . 0.96 ?
C11 H11C . 0.96 ?
N1 H1N . 0.86 ?
O2 H2A . 0.92 ?
C21 O5 . 1.2444(15) ?
C21 N2 . 1.3295(16) ?
C21 C22 . 1.4735(18) ?
C22 C23 . 1.3353(18) ?
C22 H22 . 0.93 ?
C23 C24 . 1.4862(19) ?
C23 H23 . 0.93 ?
C24 O7 . 1.2151(16) ?
C24 O6 . 1.2930(17) ?
C25 C26 . 1.3845(18) ?
C25 C30 . 1.3890(18) ?
C25 N2 . 1.4217(16) ?
C26 C27 . 1.3824(18) ?
C26 H26 . 0.93 ?
C27 C28 . 1.3803(19) ?
C27 H27 . 0.93 ?
C28 O8 . 1.3662(16) ?
C28 C29 . 1.3812(19) ?
C29 C30 . 1.3715(19) ?
C29 H29 . 0.93 ?
C30 H30 . 0.93 ?
C31 O8 . 1.4174(17) ?
C31 H31A . 0.96 ?
C31 H31B . 0.96 ?
C31 H31C . 0.96 ?
N2 H2N . 0.86 ?
O6 H6A . 0.92 ?

loop_
_geom_hbond_atom_site_label_D
_geom_hbond_atom_site_label_H
_geom_hbond_atom_site_label_A
_geom_hbond_site_symmetry_A
_geom_hbond_distance_DH
_geom_hbond_distance_HA
_geom_hbond_distance_DA
_geom_hbond_angle_DHA
O2 H2A O1 . 0.92 1.55 2.4624(13) 174
O6 H6A O5 . 0.92 1.53 2.4466(14) 177
N1 H1N O7 2_576 0.86 2.10 2.9305(14) 162
N2 H2N O3 2_666 0.86 2.10 2.9124(14) 158
C2 H2 O6 2_576 0.93 2.44 3.3592(16) 171
C6 H6 O7 2_576 0.93 2.52 3.2822(17) 140
C22 H22 O2 2_666 0.93 2.51 3.3792(16) 156
C26 H26 O3 2_666 0.93 2.57 3.2881(16) 135
C11 H11B O5 2_575 0.96 2.56 3.0688(18) 113

loop_
_geom_torsion_atom_site_label_1
_geom_torsion_atom_site_label_2
_geom_torsion_atom_site_label_3
_geom_torsion_atom_site_label_4
_geom_torsion_site_symmetry_1
_geom_torsion_site_symmetry_2
_geom_torsion_site_symmetry_3
_geom_torsion_site_symmetry_4
_geom_torsion
_geom_torsion_publ_flag
O1 C1 C2 C3 . . . . -1.0(2) ?
N1 C1 C2 C3 . . . . 178.62(13) ?
C1 C2 C3 C4 . . . . -0.6(2) ?
C2 C3 C4 O3 . . . . -179.27(15) ?
C2 C3 C4 O2 . . . . 0.2(2) ?
C10 C5 C6 C7 . . . . -1.04(19) ?
N1 C5 C6 C7 . . . . 178.47(11) ?
C5 C6 C7 C8 . . . . 0.3(2) ?
C6 C7 C8 O4 . . . . -179.29(12) ?
C6 C7 C8 C9 . . . . 0.3(2) ?
O4 C8 C9 C10 . . . . 179.56(12) ?
C7 C8 C9 C10 . . . . 0.0(2) ?
C8 C9 C10 C5 . . . . -0.8(2) ?
C6 C5 C10 C9 . . . . 1.27(19) ?
N1 C5 C10 C9 . . . . -178.21(12) ?
O1 C1 N1 C5 . . . . -0.7(2) ?
C2 C1 N1 C5 . . . . 179.61(10) ?
C6 C5 N1 C1 . . . . 178.55(12) ?
C10 C5 N1 C1 . . . . -2.0(2) ?
C9 C8 O4 C11 . . . . 172.28(13) ?
C7 C8 O4 C11 . . . . -8.2(2) ?
O5 C21 C22 C23 . . . . -0.1(2) ?
N2 C21 C22 C23 . . . . -179.46(13) ?
C21 C22 C23 C24 . . . . -3.5(2) ?
C22 C23 C24 O7 . . . . 179.83(14) ?
C22 C23 C24 O6 . . . . -1.4(2) ?
C30 C25 C26 C27 . . . . -0.4(2) ?
N2 C25 C26 C27 . . . . -179.36(12) ?
C25 C26 C27 C28 . . . . 0.0(2) ?
C26 C27 C28 O8 . . . . 179.68(13) ?
C26 C27 C28 C29 . . . . 0.3(2) ?
O8 C28 C29 C30 . . . . -179.67(12) ?
C27 C28 C29 C30 . . . . -0.2(2) ?
C28 C29 C30 C25 . . . . -0.1(2) ?
C26 C25 C30 C29 . . . . 0.4(2) ?
N2 C25 C30 C29 . . . . 179.36(12) ?
O5 C21 N2 C25 . . . . 1.0(2) ?
C22 C21 N2 C25 . . . . -179.59(11) ?
C26 C25 N2 C21 . . . . -173.12(12) ?
C30 C25 N2 C21 . . . . 8.0(2) ?
C27 C28 O8 C31 . . . . 0.7(2) ?
C29 C28 O8 C31 . . . . -179.88(12) ?
